data_4113310
loop_
_publ_author_name
'Osamu Ohmori'
'Masaki Kawano'
'Makoto Fujita'

_publ_section_title
;
 Crystal-to-Crystal Guest Exchange of Large Organic Molecules within a 3D
 Coordination Network
;
_journal_name_full 'Journal of the American Chemical Society'
_journal_page_first 16292
_journal_page_last 16293
_journal_paper_doi 10.1021/ja046478a
_journal_volume 126
_journal_year 2004
_chemical_formula_sum 'C78 H72 I6 N12 Zn3'
_chemical_formula_weight 2134.99
_chemical_name_systematic
; 
 ? 
;
_space_group_IT_number 15
_symmetry_cell_setting monoclinic
_symmetry_space_group_name_Hall '-C 2yc'
_symmetry_space_group_name_H-M 'C 1 2/c 1'
_atom_sites_solution_hydrogens geom
_atom_sites_solution_primary direct
_atom_sites_solution_secondary difmap
_audit_creation_method SHELXL-97
_cell_angle_alpha 90.00
_cell_angle_beta 103.5340(10)
_cell_angle_gamma 90.00
_cell_formula_units_Z 8
_cell_length_a 35.3779(19)
_cell_length_b 14.9202(8)
_cell_length_c 31.2333(17)
_cell_measurement_reflns_used 7548
_cell_measurement_temperature 80(2)
_cell_measurement_theta_max 28.6
_cell_measurement_theta_min 2.24
_cell_volume 16028.5(15)
_computing_cell_refinement 'Bruker SMART'
_computing_data_collection 'Bruker SMART'
_computing_data_reduction 'Bruker SHELXTL'
_computing_molecular_graphics 'Bruker XSHELL'
_computing_publication_material 'Bruker SHELXTL'
_computing_structure_refinement 'SHELXL-97 (Sheldrick, 1997)'
_computing_structure_solution 'SHELXS-97 (Sheldrick, 1990)'
_diffrn_ambient_temperature 80(2)
_diffrn_measured_fraction_theta_full 0.937
_diffrn_measured_fraction_theta_max 0.937
_diffrn_measurement_device_type 'Bruker SMART CCD area detector system'
_diffrn_measurement_method omega_scan
_diffrn_radiation_monochromator graphite
_diffrn_radiation_source 'fine-focus sealed tube'
_diffrn_radiation_type MoK\a
_diffrn_radiation_wavelength 0.71073
_diffrn_reflns_av_R_equivalents 0.0397
_diffrn_reflns_av_sigmaI/netI 0.0411
_diffrn_reflns_limit_h_max 47
_diffrn_reflns_limit_h_min -47
_diffrn_reflns_limit_k_max 19
_diffrn_reflns_limit_k_min -20
_diffrn_reflns_limit_l_max 41
_diffrn_reflns_limit_l_min -41
_diffrn_reflns_number 93804
_diffrn_reflns_theta_full 28.78
_diffrn_reflns_theta_max 28.78
_diffrn_reflns_theta_min 1.34
_diffrn_standards_decay_% none
_exptl_absorpt_coefficient_mu 3.251
_exptl_absorpt_correction_T_max 0.8288
_exptl_absorpt_correction_T_min 0.4421
_exptl_absorpt_correction_type analytical
_exptl_absorpt_process_details SADABS
_exptl_crystal_colour 'pale yellow'
_exptl_crystal_density_diffrn 1.769
_exptl_crystal_description block
_exptl_crystal_F_000 8256
_exptl_crystal_size_max 0.30
_exptl_crystal_size_mid 0.12
_exptl_crystal_size_min 0.06
_refine_diff_density_max 2.051
_refine_diff_density_min -3.070
_refine_diff_density_rms 0.145
_refine_ls_extinction_method none
_refine_ls_goodness_of_fit_ref 1.032
_refine_ls_hydrogen_treatment constr
_refine_ls_matrix_type full
_refine_ls_number_parameters 884
_refine_ls_number_reflns 19543
_refine_ls_number_restraints 102
_refine_ls_restrained_S_all 1.033
_refine_ls_R_factor_all 0.1071
_refine_ls_R_factor_gt 0.0532
_refine_ls_shift/su_max 0.013
_refine_ls_shift/su_mean 0.000
_refine_ls_structure_factor_coef Fsqd
_refine_ls_weighting_details 'calc w=1/[\s^2^(Fo^2^)+(0.0358P)^2^+271.7759P] where P=(Fo^2^+2Fc^2^)/3'
_refine_ls_weighting_scheme calc
_refine_ls_wR_factor_gt 0.1129
_refine_ls_wR_factor_ref 0.1446
_reflns_number_gt 11864
_reflns_number_total 19543
_reflns_threshold_expression >2sigma(I)
_cod_data_source_file ja046478asi20040614_095526_1.cif
_cod_data_source_block triphenylene_4a
_cod_database_code 4113310

loop_
_symmetry_equiv_pos_as_xyz
'x, y, z'
'-x, y, -z+1/2'
'x+1/2, y+1/2, z'
'-x+1/2, y+1/2, -z+1/2'
'-x, -y, -z'
'x, -y, z-1/2'
'-x+1/2, -y+1/2, -z'
'x+1/2, -y+1/2, z-1/2'

loop_
_atom_site_label
_atom_site_type_symbol
_atom_site_fract_x
_atom_site_fract_y
_atom_site_fract_z
_atom_site_U_iso_or_equiv
_atom_site_adp_type
_atom_site_occupancy
_atom_site_symmetry_multiplicity
_atom_site_calc_flag
_atom_site_refinement_flags
_atom_site_disorder_assembly
_atom_site_disorder_group
C1 C 0.0889(2) -0.0005(5) 0.0200(3) 0.051(2) Uani 1 1 d . . .
H1 H 0.1095 -0.0413 0.0197 0.061 Uiso 1 1 calc R . .
C2 C 0.0846(2) 0.0731(4) -0.0079(3) 0.0464(18) Uani 1 1 d . . .
H2 H 0.1016 0.0821 -0.0270 0.056 Uiso 1 1 calc R . .
C3 C 0.05500(19) 0.1331(4) -0.0070(2) 0.0322(14) Uani 1 1 d . . .
C4 C 0.02999(19) 0.1143(4) 0.0199(2) 0.0376(15) Uani 1 1 d . . .
H4 H 0.0088 0.1531 0.0203 0.045 Uiso 1 1 calc R . .
C5 C 0.0361(2) 0.0388(5) 0.0460(2) 0.0429(17) Uani 1 1 d . . .
H5 H 0.0186 0.0261 0.0641 0.051 Uiso 1 1 calc R . .
C6 C 0.1139(3) 0.0379(4) 0.1492(3) 0.061(3) Uani 1 1 d . . .
H6 H 0.0919 0.0665 0.1310 0.074 Uiso 1 1 calc R . .
C7 C 0.1375(2) 0.0862(4) 0.1823(2) 0.052(2) Uani 1 1 d . . .
H7 H 0.1319 0.1473 0.1866 0.062 Uiso 1 1 calc R . .
C8 C 0.16921(19) 0.0455(4) 0.2094(2) 0.0330(14) Uani 1 1 d . . .
C9 C 0.1760(2) -0.0440(4) 0.2019(2) 0.0360(15) Uani 1 1 d . . .
H9 H 0.1973 -0.0747 0.2201 0.043 Uiso 1 1 calc R . .
C10 C 0.1514(2) -0.0875(4) 0.1677(2) 0.0392(16) Uani 1 1 d . . .
H10 H 0.1565 -0.1486 0.1626 0.047 Uiso 1 1 calc R . .
C11 C 0.19516(18) 0.0979(4) 0.24510(19) 0.0279(13) Uani 1 1 d . . .
C12 C 0.21112(18) 0.2286(4) 0.2801(2) 0.0296(13) Uani 1 1 d . . .
C13 C 0.24781(18) 0.1061(4) 0.3015(2) 0.0291(13) Uani 1 1 d . . .
C14 C 0.28000(18) 0.0602(4) 0.3324(2) 0.0304(13) Uani 1 1 d . . .
C15 C 0.3041(2) 0.1052(4) 0.3674(2) 0.0381(16) Uani 1 1 d . . .
H15 H 0.3014 0.1678 0.3713 0.046 Uiso 1 1 calc R . .
C16 C 0.3320(2) 0.0570(4) 0.3964(2) 0.0401(16) Uani 1 1 d . . .
H16 H 0.3481 0.0876 0.4206 0.048 Uiso 1 1 calc R . .
C17 C 0.31498(18) -0.0738(4) 0.3580(2) 0.0345(14) Uani 1 1 d . . .
H17 H 0.3190 -0.1361 0.3547 0.041 Uiso 1 1 calc R . .
C18 C 0.28613(18) -0.0312(4) 0.3275(2) 0.0323(14) Uani 1 1 d . . .
H18 H 0.2707 -0.0635 0.3035 0.039 Uiso 1 1 calc R . .
C19 C 0.20361(19) 0.3266(4) 0.2819(2) 0.0325(14) Uani 1 1 d . . .
C20 C 0.1710(2) 0.3632(4) 0.2548(2) 0.0423(17) Uani 1 1 d . . .
H20 H 0.1529 0.3260 0.2354 0.051 Uiso 1 1 calc R . .
C21 C 0.1648(2) 0.4545(4) 0.2560(2) 0.0451(17) Uani 1 1 d . . .
H21 H 0.1420 0.4789 0.2373 0.054 Uiso 1 1 calc R . .
C22 C 0.2208(2) 0.4747(4) 0.3084(2) 0.0404(16) Uani 1 1 d . . .
H22 H 0.2385 0.5137 0.3271 0.048 Uiso 1 1 calc R . .
C23 C 0.2290(2) 0.3842(4) 0.3097(2) 0.0369(15) Uani 1 1 d . . .
H23 H 0.2517 0.3615 0.3293 0.044 Uiso 1 1 calc R . .
C24 C 0.1527(2) 0.7091(4) 0.3617(2) 0.0417(16) Uani 1 1 d . . .
H24 H 0.1778 0.7354 0.3677 0.050 Uiso 1 1 calc R . .
C25 C 0.1291(2) 0.7249(4) 0.3903(2) 0.0388(15) Uani 1 1 d . . .
H25 H 0.1377 0.7631 0.4151 0.047 Uiso 1 1 calc R . .
C26 C 0.09307(19) 0.6847(4) 0.3828(2) 0.0348(14) Uani 1 1 d . . .
C27 C 0.0816(2) 0.6305(5) 0.3457(2) 0.0470(18) Uani 1 1 d . . .
H27 H 0.0571 0.6010 0.3396 0.056 Uiso 1 1 calc R . .
C28 C 0.1064(2) 0.6206(5) 0.3179(3) 0.0507(19) Uani 1 1 d . . .
H28 H 0.0980 0.5855 0.2920 0.061 Uiso 1 1 calc R . .
C29 C 0.06784(19) 0.6994(4) 0.4137(2) 0.0337(14) Uani 1 1 d . . .
C30 C 0.05069(18) 0.7833(4) 0.46605(19) 0.0293(13) Uani 1 1 d . . .
C31 C 0.01950(18) 0.6541(4) 0.4445(2) 0.0331(14) Uani 1 1 d . . .
C32 C -0.01230(19) 0.5909(4) 0.4467(2) 0.0340(14) Uani 1 1 d . . .
C33 C -0.0356(2) 0.6033(5) 0.4756(2) 0.0437(17) Uani 1 1 d . . .
H33 H -0.0309 0.6521 0.4957 0.052 Uiso 1 1 calc R . .
C34 C -0.0188(2) 0.5134(6) 0.4213(3) 0.065(3) Uani 1 1 d . . .
H34 H -0.0021 0.4985 0.4026 0.078 Uiso 1 1 calc R . .
C35 C 0.4342(2) 0.0453(5) 0.4755(2) 0.0455(17) Uani 1 1 d . . .
H35 H 0.4185 0.0556 0.4958 0.055 Uiso 1 1 calc R . .
C36 C 0.4505(3) -0.0417(6) 0.4233(3) 0.069(3) Uani 1 1 d . . .
H36 H 0.4466 -0.0946 0.4058 0.082 Uiso 1 1 calc R . .
C1A C 0.1996(5) 0.2775(11) 0.4025(5) 0.068(4) Uani 0.50 1 d PD A 1
C2A C 0.1873(6) 0.3677(12) 0.3999(6) 0.076(4) Uani 0.50 1 d PD A 1
H2A H 0.2029 0.4098 0.4191 0.092 Uiso 0.50 1 calc PR A 1
C3A C 0.1538(6) 0.3987(14) 0.3710(7) 0.086(5) Uani 0.50 1 d PD A 1
H3A H 0.1454 0.4590 0.3720 0.104 Uiso 0.50 1 calc PR A 1
C4A C 0.1330(8) 0.3375(14) 0.3404(10) 0.081(7) Uani 0.50 1 d PD A 1
H4A H 0.1116 0.3578 0.3182 0.097 Uiso 0.50 1 calc PR A 1
C5A C 0.1432(6) 0.2480(12) 0.3422(6) 0.070(4) Uani 0.50 1 d PD A 1
H5A H 0.1275 0.2063 0.3229 0.084 Uiso 0.50 1 calc PR A 1
C6A C 0.1771(6) 0.2180(12) 0.3729(7) 0.062(4) Uani 0.50 1 d PD A 1
C7A C 0.1885(11) 0.1201(15) 0.3756(12) 0.062(4) Uani 0.50 1 d PD A 1
C8A C 0.1666(7) 0.0580(14) 0.3458(8) 0.075(4) Uani 0.50 1 d PD A 1
H8A H 0.1447 0.0777 0.3242 0.090 Uiso 0.50 1 calc PR A 1
C9A C 0.1770(7) -0.0308(14) 0.3480(7) 0.081(4) Uani 0.50 1 d PD A 1
H9A H 0.1616 -0.0724 0.3283 0.097 Uiso 0.50 1 calc PR A 1
C10A C 0.2101(9) -0.0612(15) 0.3787(12) 0.115(9) Uani 0.50 1 d PD A 1
H10A H 0.2182 -0.1220 0.3791 0.138 Uiso 0.50 1 calc PR A 1
C11A C 0.2313(8) 0.0026(11) 0.4094(8) 0.079(5) Uani 0.50 1 d PD A 1
H11A H 0.2531 -0.0159 0.4316 0.095 Uiso 0.50 1 calc PR A 1
C12A C 0.2197(6) 0.0910(11) 0.4065(8) 0.061(4) Uani 0.50 1 d PD A 1
C13A C 0.2451(6) 0.1599(11) 0.4364(6) 0.069(4) Uani 0.50 1 d PD A 1
C14A C 0.2794(5) 0.1311(13) 0.4673(6) 0.070(4) Uani 0.50 1 d PD A 1
H14A H 0.2853 0.0690 0.4705 0.084 Uiso 0.50 1 calc PR A 1
C15A C 0.3035(6) 0.1913(15) 0.4919(7) 0.089(5) Uani 0.50 1 d PD A 1
H15A H 0.3269 0.1716 0.5113 0.107 Uiso 0.50 1 calc PR A 1
C16A C 0.2941(6) 0.2837(16) 0.4891(7) 0.093(5) Uani 0.50 1 d PD A 1
H16A H 0.3106 0.3265 0.5067 0.112 Uiso 0.50 1 calc PR A 1
C17A C 0.2607(6) 0.3092(14) 0.4602(7) 0.087(5) Uani 0.50 1 d PD A 1
H17A H 0.2543 0.3711 0.4580 0.104 Uiso 0.50 1 calc PR A 1
C18A C 0.2352(5) 0.2482(12) 0.4334(6) 0.066(4) Uani 0.50 1 d PD A 1
C1B C 0.1663(7) 0.1936(12) 0.3627(8) 0.068(4) Uani 0.50 1 d PD B 2
C2B C 0.1739(6) 0.2778(13) 0.3827(7) 0.076(4) Uani 0.50 1 d PD B 2
H2B H 0.1963 0.2841 0.4061 0.092 Uiso 0.50 1 calc PR B 2
C3B C 0.1503(7) 0.3530(14) 0.3701(8) 0.086(5) Uani 0.50 1 d PD B 2
H3B H 0.1569 0.4096 0.3837 0.104 Uiso 0.50 1 calc PR B 2
C4B C 0.1167(8) 0.3417(14) 0.3368(10) 0.081(7) Uani 0.50 1 d PD B 2
H4B H 0.0992 0.3905 0.3287 0.097 Uiso 0.50 1 calc PR B 2
C5B C 0.1086(6) 0.2606(12) 0.3154(6) 0.070(4) Uani 0.50 1 d PD B 2
H5B H 0.0864 0.2550 0.2916 0.084 Uiso 0.50 1 calc PR B 2
C6B C 0.1332(5) 0.1852(11) 0.3287(6) 0.062(4) Uani 0.50 1 d PD B 2
C7B C 0.1235(5) 0.0965(11) 0.3059(6) 0.062(4) Uani 0.50 1 d PD B 2
C8B C 0.0909(6) 0.0882(13) 0.2704(6) 0.075(4) Uani 0.50 1 d PD B 2
H8B H 0.0747 0.1388 0.2613 0.090 Uiso 0.50 1 calc PR B 2
C9B C 0.0824(6) 0.0090(14) 0.2490(7) 0.081(4) Uani 0.50 1 d PD B 2
H9B H 0.0604 0.0053 0.2248 0.097 Uiso 0.50 1 calc PR B 2
C10B C 0.1051(8) -0.0672(13) 0.2618(9) 0.115(9) Uani 0.50 1 d PD B 2
H10B H 0.0988 -0.1227 0.2470 0.138 Uiso 0.50 1 calc PR B 2
C11B C 0.1381(6) -0.0588(11) 0.2978(7) 0.079(5) Uani 0.50 1 d PD B 2
H11B H 0.1546 -0.1087 0.3071 0.095 Uiso 0.50 1 calc PR B 2
C12B C 0.1458(5) 0.0224(10) 0.3192(6) 0.061(4) Uani 0.50 1 d PD B 2
C13B C 0.1811(6) 0.0337(13) 0.3576(7) 0.069(4) Uani 0.50 1 d PD B 2
C14B C 0.2030(8) -0.0455(15) 0.3748(9) 0.070(4) Uani 0.50 1 d PD B 2
H14B H 0.1958 -0.1031 0.3627 0.084 Uiso 0.50 1 calc PR B 2
C15B C 0.2338(8) -0.0343(17) 0.4086(9) 0.089(5) Uani 0.50 1 d PD B 2
H15B H 0.2497 -0.0850 0.4187 0.107 Uiso 0.50 1 calc PR B 2
C16B C 0.2443(7) 0.0486(17) 0.4303(7) 0.093(5) Uani 0.50 1 d PD B 2
H16B H 0.2654 0.0534 0.4553 0.112 Uiso 0.50 1 calc PR B 2
C17B C 0.2225(8) 0.1207(16) 0.4134(9) 0.087(5) Uani 0.50 1 d PD B 2
H17B H 0.2294 0.1778 0.4263 0.104 Uiso 0.50 1 calc PR B 2
C18B C 0.1903(11) 0.1140(16) 0.3775(14) 0.066(4) Uani 0.50 1 d PD B 2
C1C C 0.0281(3) 0.4597(7) 0.2239(3) 0.075(3) Uani 1 1 d . . .
C2C C 0.0573(3) 0.4585(8) 0.1998(3) 0.082(3) Uani 1 1 d . . .
H2C H 0.0665 0.5134 0.1907 0.099 Uiso 1 1 calc R . .
C3C C 0.0728(4) 0.3773(9) 0.1893(4) 0.100(4) Uani 1 1 d . . .
H3C H 0.0928 0.3776 0.1735 0.120 Uiso 1 1 calc R . .
C4C C 0.0593(5) 0.2976(11) 0.2016(6) 0.135(6) Uani 1 1 d . . .
H4C H 0.0698 0.2426 0.1942 0.162 Uiso 1 1 calc R . .
C5C C 0.0310(5) 0.2969(9) 0.2245(6) 0.137(6) Uani 1 1 d . . .
H5C H 0.0215 0.2412 0.2323 0.164 Uiso 1 1 calc R . .
C6C C 0.0153(3) 0.3782(7) 0.2368(5) 0.104(5) Uani 1 1 d . . .
C7C C 0.0135(3) 0.5448(6) 0.2361(3) 0.064(2) Uani 1 1 d . . .
C8C C 0.0240(3) 0.6281(7) 0.2214(3) 0.077(3) Uani 1 1 d . . .
H8C H 0.0402 0.6292 0.2011 0.092 Uiso 1 1 calc R . .
C9C C 0.0120(4) 0.7068(7) 0.2351(4) 0.092(4) Uani 1 1 d . . .
H9C H 0.0197 0.7618 0.2244 0.111 Uiso 1 1 calc R . .
C1H C 0.2446(6) 0.5844(15) 0.4248(7) 0.210(10) Uiso 1 1 d D . .
H1H1 H 0.2277 0.5851 0.3946 0.252 Uiso 1 1 calc R . .
H1H2 H 0.2303 0.5580 0.4455 0.252 Uiso 1 1 calc R . .
C2H C 0.2864(6) 0.5343(14) 0.4271(6) 0.198(9) Uiso 1 1 d D . .
H2H1 H 0.2825 0.4734 0.4143 0.238 Uiso 1 1 calc R . .
H2H2 H 0.3027 0.5694 0.4113 0.238 Uiso 1 1 calc R . .
C3H C 0.3060(6) 0.5305(13) 0.4799(6) 0.177(8) Uiso 1 1 d D . .
H3H1 H 0.2885 0.4977 0.4949 0.212 Uiso 1 1 calc R . .
H3H2 H 0.3309 0.4973 0.4850 0.212 Uiso 1 1 calc R . .
C4H C 0.3128(7) 0.6167(18) 0.4981(8) 0.278(14) Uiso 1 1 d D . .
H4H1 H 0.3338 0.6453 0.4867 0.334 Uiso 1 1 calc R . .
H4H2 H 0.3220 0.6114 0.5304 0.334 Uiso 1 1 calc R . .
C5H C 0.2793(8) 0.6734(18) 0.4883(8) 0.280(14) Uiso 1 1 d D . .
H5H1 H 0.2868 0.7346 0.4994 0.335 Uiso 1 1 calc R . .
H5H2 H 0.2598 0.6506 0.5038 0.335 Uiso 1 1 calc R . .
C6H C 0.2614(7) 0.6776(15) 0.4397(8) 0.246(12) Uiso 1 1 d D . .
H6H1 H 0.2813 0.6943 0.4235 0.296 Uiso 1 1 calc R . .
H6H2 H 0.2405 0.7232 0.4335 0.296 Uiso 1 1 calc R . .
C7H C 0.0350(8) 0.0530(15) 0.2710(8) 0.121(9) Uiso 0.50 1 d PD C 3
H7H1 H 0.0111 0.0877 0.2588 0.145 Uiso 0.50 1 calc PR C 3
H7H2 H 0.0563 0.0956 0.2830 0.145 Uiso 0.50 1 calc PR C 3
C8H C 0.0284(7) -0.0123(18) 0.3083(8) 0.131(10) Uiso 0.50 1 d PD C 3
H8H1 H 0.0056 -0.0511 0.2969 0.158 Uiso 0.50 1 calc PR C 3
H8H2 H 0.0235 0.0226 0.3334 0.158 Uiso 0.50 1 calc PR C 3
C9H C 0.0667(7) -0.0728(16) 0.3243(7) 0.104(8) Uiso 0.50 1 d PD C 3
H9H1 H 0.0888 -0.0339 0.3385 0.125 Uiso 0.50 1 calc PR C 3
H9H2 H 0.0624 -0.1164 0.3466 0.125 Uiso 0.50 1 calc PR C 3
C10H C 0.0765(6) -0.1197(13) 0.2891(6) 0.086(6) Uiso 0.50 1 d PD C 3
H10C H 0.0562 -0.1650 0.2779 0.103 Uiso 0.50 1 calc PR C 3
H10D H 0.1013 -0.1518 0.3003 0.103 Uiso 0.50 1 calc PR C 3
C11H C 0.0803(7) -0.0621(16) 0.2534(7) 0.087(7) Uiso 0.50 1 d PD C 3
H11C H 0.0850 -0.0996 0.2291 0.105 Uiso 0.50 1 calc PR C 3
H11D H 0.1033 -0.0233 0.2636 0.105 Uiso 0.50 1 calc PR C 3
C12H C 0.0453(8) -0.0036(19) 0.2360(8) 0.135(11) Uiso 0.50 1 d PD C 3
H12A H 0.0506 0.0357 0.2126 0.162 Uiso 0.50 1 calc PR C 3
H12B H 0.0228 -0.0421 0.2227 0.162 Uiso 0.50 1 calc PR C 3
C13H C 0.0180(4) 0.2834(10) 0.4021(5) 0.135(5) Uiso 1 1 d D . .
H13A H -0.0018 0.3205 0.3821 0.161 Uiso 1 1 calc R . .
H13B H 0.0122 0.2849 0.4316 0.161 Uiso 1 1 calc R . .
C14H C 0.0149(5) 0.1840(11) 0.3848(6) 0.147(6) Uiso 1 1 d D . .
H14C H 0.0152 0.1830 0.3532 0.177 Uiso 1 1 calc R . .
H14D H -0.0098 0.1569 0.3881 0.177 Uiso 1 1 calc R . .
C15H C 0.0513(6) 0.1277(13) 0.4129(7) 0.209(10) Uiso 1 1 d D . .
H15C H 0.0461 0.1136 0.4420 0.251 Uiso 1 1 calc R . .
H15D H 0.0528 0.0701 0.3977 0.251 Uiso 1 1 calc R . .
C16H C 0.0869(4) 0.1693(10) 0.4196(5) 0.133(5) Uiso 1 1 d D . .
H16C H 0.0969 0.1606 0.3928 0.159 Uiso 1 1 calc R . .
H16D H 0.1050 0.1380 0.4441 0.159 Uiso 1 1 calc R . .
C17H C 0.0885(5) 0.2630(12) 0.4296(7) 0.173(7) Uiso 1 1 d D . .
H17C H 0.1133 0.2866 0.4247 0.208 Uiso 1 1 calc R . .
H17D H 0.0894 0.2695 0.4613 0.208 Uiso 1 1 calc R . .
C18H C 0.0564(5) 0.3220(11) 0.4048(6) 0.154(6) Uiso 1 1 d D . .
H18A H 0.0580 0.3810 0.4196 0.185 Uiso 1 1 calc R . .
H18B H 0.0600 0.3318 0.3747 0.185 Uiso 1 1 calc R . .
I1 I 0.02464(2) -0.15068(5) 0.127686(19) 0.0815(2) Uani 1 1 d . . .
I2 I 0.11966(3) -0.22980(3) 0.06068(2) 0.0943(3) Uani 1 1 d . . .
I3 I 0.13088(2) 0.67752(4) 0.20524(2) 0.06665(18) Uani 1 1 d . . .
I4 I 0.23759(2) 0.73537(3) 0.30801(2) 0.06708(19) Uani 1 1 d . . .
I5 I 0.387427(19) -0.24961(3) 0.40992(2) 0.06711(19) Uani 1 1 d . . .
I6 I 0.350670(17) -0.07454(4) 0.511017(18) 0.06219(16) Uani 1 1 d . . .
N1 N 0.06581(18) -0.0173(4) 0.04696(18) 0.0422(14) Uani 1 1 d . . .
N2 N 0.12096(18) -0.0483(3) 0.14150(18) 0.0434(15) Uani 1 1 d . . .
N3 N 0.18562(15) 0.1831(3) 0.24955(17) 0.0313(11) Uani 1 1 d . . .
N4 N 0.24234(15) 0.1943(3) 0.30768(16) 0.0311(11) Uani 1 1 d . . .
N5 N 0.22578(15) 0.0558(3) 0.26975(16) 0.0283(11) Uani 1 1 d . . .
N6 N 0.18916(17) 0.5098(3) 0.28233(19) 0.0385(13) Uani 1 1 d . . .
N7 N 0.33749(15) -0.0309(3) 0.39215(17) 0.0322(12) Uani 1 1 d . . .
N8 N 0.14152(19) 0.6582(4) 0.3258(2) 0.0441(14) Uani 1 1 d . . .
N9 N 0.07416(15) 0.7736(3) 0.43858(17) 0.0324(12) Uani 1 1 d . . .
N10 N 0.02381(15) 0.7245(3) 0.47157(16) 0.0315(11) Uani 1 1 d . . .
N11 N 0.04013(15) 0.6387(3) 0.41436(17) 0.0346(12) Uani 1 1 d . . .
N12 N 0.42600(16) -0.0241(4) 0.44859(18) 0.0389(13) Uani 1 1 d . . .
Zn1 Zn 0.08106(3) -0.11829(5) 0.09358(3) 0.0521(3) Uani 1 1 d . . .
Zn2 Zn 0.17572(3) 0.64553(5) 0.28014(3) 0.0481(2) Uani 1 1 d . . .
Zn3 Zn 0.37580(2) -0.09831(5) 0.44197(3) 0.03911(19) Uani 1 1 d . . .

loop_
_atom_site_aniso_label
_atom_site_aniso_U_11
_atom_site_aniso_U_22
_atom_site_aniso_U_33
_atom_site_aniso_U_23
_atom_site_aniso_U_13
_atom_site_aniso_U_12
C1 0.068(5) 0.028(3) 0.051(5) 0.005(3) 0.001(4) 0.008(3)
C2 0.058(5) 0.030(3) 0.051(4) 0.006(3) 0.011(4) 0.001(3)
C3 0.039(4) 0.026(3) 0.027(3) 0.002(2) -0.002(3) -0.007(3)
C4 0.034(4) 0.036(3) 0.036(4) 0.012(3) -0.005(3) -0.005(3)
C5 0.047(4) 0.040(4) 0.032(3) 0.011(3) -0.009(3) -0.014(3)
C6 0.074(6) 0.024(3) 0.060(5) -0.004(3) -0.036(4) 0.010(3)
C7 0.064(5) 0.021(3) 0.052(4) -0.009(3) -0.023(4) 0.001(3)
C8 0.040(4) 0.023(3) 0.030(3) 0.000(2) -0.003(3) -0.005(3)
C9 0.042(4) 0.025(3) 0.035(3) -0.001(3) -0.003(3) 0.001(3)
C10 0.057(4) 0.018(3) 0.035(3) 0.000(2) -0.006(3) 0.000(3)
C11 0.034(3) 0.021(3) 0.027(3) 0.002(2) 0.002(2) -0.004(2)
C12 0.035(3) 0.021(3) 0.030(3) 0.002(2) 0.002(3) -0.004(2)
C13 0.035(3) 0.021(3) 0.030(3) 0.003(2) 0.005(3) -0.008(2)
C14 0.039(4) 0.022(3) 0.028(3) -0.001(2) 0.002(3) -0.004(2)
C15 0.046(4) 0.020(3) 0.040(4) -0.001(3) -0.007(3) -0.004(3)
C16 0.048(4) 0.027(3) 0.036(4) -0.002(3) -0.009(3) -0.008(3)
C17 0.038(4) 0.023(3) 0.037(3) -0.003(3) -0.003(3) -0.001(3)
C18 0.038(4) 0.020(3) 0.033(3) -0.003(2) -0.001(3) -0.001(2)
C19 0.040(4) 0.026(3) 0.032(3) 0.001(2) 0.008(3) 0.001(3)
C20 0.054(4) 0.025(3) 0.043(4) -0.004(3) 0.001(3) 0.000(3)
C21 0.057(5) 0.025(3) 0.050(4) -0.001(3) 0.005(4) 0.005(3)
C22 0.054(4) 0.022(3) 0.045(4) -0.009(3) 0.012(3) -0.004(3)
C23 0.043(4) 0.023(3) 0.044(4) -0.005(3) 0.008(3) -0.003(3)
C24 0.051(4) 0.029(3) 0.047(4) 0.001(3) 0.016(3) -0.006(3)
C25 0.046(4) 0.028(3) 0.043(4) -0.006(3) 0.010(3) -0.004(3)
C26 0.039(4) 0.025(3) 0.039(4) -0.002(3) 0.008(3) 0.005(3)
C27 0.054(5) 0.042(4) 0.047(4) -0.016(3) 0.016(4) -0.007(3)
C28 0.062(5) 0.045(4) 0.048(4) -0.015(3) 0.019(4) -0.009(4)
C29 0.034(4) 0.028(3) 0.035(3) -0.006(3) 0.001(3) 0.003(3)
C30 0.030(3) 0.024(3) 0.028(3) -0.005(2) -0.004(2) 0.004(2)
C31 0.031(3) 0.034(3) 0.029(3) -0.010(3) -0.006(3) 0.003(3)
C32 0.035(4) 0.031(3) 0.032(3) -0.007(3) 0.000(3) 0.002(3)
C33 0.055(5) 0.040(4) 0.035(4) -0.018(3) 0.009(3) -0.012(3)
C34 0.047(5) 0.066(5) 0.087(6) -0.048(5) 0.028(4) -0.024(4)
C35 0.058(5) 0.038(4) 0.041(4) -0.010(3) 0.013(3) -0.010(3)
C36 0.056(5) 0.064(5) 0.089(7) -0.047(5) 0.020(5) -0.018(4)
C1A 0.096(12) 0.054(8) 0.063(9) -0.001(7) 0.038(9) -0.006(8)
C2A 0.091(11) 0.066(9) 0.079(10) -0.005(8) 0.033(9) -0.004(8)
C3A 0.134(14) 0.051(11) 0.095(10) -0.013(12) 0.068(10) -0.014(12)
C4A 0.09(2) 0.086(9) 0.083(10) 0.009(7) 0.055(14) 0.017(11)
C5A 0.079(10) 0.071(9) 0.064(9) -0.006(7) 0.026(7) -0.003(8)
C6A 0.081(10) 0.058(8) 0.057(8) 0.008(7) 0.039(8) 0.004(7)
C7A 0.080(11) 0.055(8) 0.063(9) 0.001(7) 0.041(8) 0.003(7)
C8A 0.089(12) 0.075(10) 0.073(10) -0.005(8) 0.040(9) -0.010(9)
C9A 0.085(11) 0.093(12) 0.075(10) -0.019(9) 0.036(9) -0.024(9)
C10A 0.14(2) 0.049(9) 0.20(2) -0.050(12) 0.114(19) -0.040(11)
C11A 0.118(14) 0.037(7) 0.102(12) -0.002(7) 0.067(11) -0.016(8)
C12A 0.073(9) 0.044(7) 0.074(9) 0.000(7) 0.034(8) -0.003(7)
C13A 0.088(12) 0.057(8) 0.076(10) -0.005(7) 0.045(9) -0.003(8)
C14A 0.072(10) 0.065(9) 0.087(11) 0.016(8) 0.044(9) 0.009(8)
C15A 0.090(12) 0.093(13) 0.089(12) 0.024(11) 0.032(10) 0.001(11)
C16A 0.094(12) 0.112(14) 0.071(10) 0.008(10) 0.015(9) 0.017(11)
C17A 0.103(13) 0.084(12) 0.078(11) -0.001(10) 0.031(10) -0.005(11)
C18A 0.072(10) 0.071(10) 0.058(9) 0.000(8) 0.024(8) -0.007(8)
C1B 0.096(12) 0.054(8) 0.063(9) -0.001(7) 0.038(9) -0.006(8)
C2B 0.091(11) 0.066(9) 0.079(10) -0.005(8) 0.033(9) -0.004(8)
C3B 0.134(14) 0.051(11) 0.095(10) -0.013(12) 0.068(10) -0.014(12)
C4B 0.09(2) 0.086(9) 0.083(10) 0.009(7) 0.055(14) 0.017(11)
C5B 0.079(10) 0.071(9) 0.064(9) -0.006(7) 0.026(7) -0.003(8)
C6B 0.081(10) 0.058(8) 0.057(8) 0.008(7) 0.039(8) 0.004(7)
C7B 0.080(11) 0.055(8) 0.063(9) 0.001(7) 0.041(8) 0.003(7)
C8B 0.089(12) 0.075(10) 0.073(10) -0.005(8) 0.040(9) -0.010(9)
C9B 0.085(11) 0.093(12) 0.075(10) -0.019(9) 0.036(9) -0.024(9)
C10B 0.14(2) 0.049(9) 0.20(2) -0.050(12) 0.114(19) -0.040(11)
C11B 0.118(14) 0.037(7) 0.102(12) -0.002(7) 0.067(11) -0.016(8)
C12B 0.073(9) 0.044(7) 0.074(9) 0.000(7) 0.034(8) -0.003(7)
C13B 0.088(12) 0.057(8) 0.076(10) -0.005(7) 0.045(9) -0.003(8)
C14B 0.072(10) 0.065(9) 0.087(11) 0.016(8) 0.044(9) 0.009(8)
C15B 0.090(12) 0.093(13) 0.089(12) 0.024(11) 0.032(10) 0.001(11)
C16B 0.094(12) 0.112(14) 0.071(10) 0.008(10) 0.015(9) 0.017(11)
C17B 0.103(13) 0.084(12) 0.078(11) -0.001(10) 0.031(10) -0.005(11)
C18B 0.072(10) 0.071(10) 0.058(9) 0.000(8) 0.024(8) -0.007(8)
C1C 0.076(7) 0.067(6) 0.070(6) -0.008(5) -0.012(5) 0.010(5)
C2C 0.083(7) 0.079(7) 0.070(7) -0.023(5) -0.012(6) 0.020(6)
C3C 0.076(8) 0.106(10) 0.104(9) -0.031(8) -0.009(6) 0.030(7)
C4C 0.096(11) 0.089(10) 0.208(19) -0.040(11) 0.012(11) 0.024(9)
C5C 0.106(11) 0.060(7) 0.24(2) -0.011(10) 0.033(12) 0.017(7)
C6C 0.082(9) 0.061(6) 0.148(13) -0.009(7) -0.015(8) 0.006(5)
C7C 0.068(6) 0.057(5) 0.060(6) -0.003(4) 0.004(4) 0.005(4)
C8C 0.099(8) 0.065(6) 0.076(7) 0.005(5) 0.039(6) 0.010(6)
C9C 0.133(11) 0.050(5) 0.112(10) 0.008(6) 0.063(8) 0.004(6)
I1 0.1014(5) 0.0767(4) 0.0482(3) 0.0213(3) -0.0194(3) -0.0564(4)
I2 0.1771(8) 0.0293(3) 0.0490(3) -0.0046(2) -0.0293(4) 0.0339(4)
I3 0.1034(5) 0.0442(3) 0.0641(4) 0.0251(3) 0.0433(3) 0.0291(3)
I4 0.0941(5) 0.0286(2) 0.0998(5) -0.0221(3) 0.0656(4) -0.0212(3)
I5 0.0802(4) 0.0284(2) 0.0741(4) 0.0037(2) -0.0195(3) 0.0115(2)
I6 0.0615(3) 0.0786(4) 0.0443(3) 0.0207(3) 0.0080(2) -0.0086(3)
N1 0.057(4) 0.026(3) 0.035(3) 0.008(2) -0.008(3) -0.008(3)
N2 0.059(4) 0.023(3) 0.034(3) 0.000(2) -0.017(3) -0.009(3)
N3 0.036(3) 0.019(2) 0.037(3) 0.002(2) 0.004(2) -0.001(2)
N4 0.041(3) 0.020(2) 0.030(3) -0.002(2) 0.002(2) -0.004(2)
N5 0.035(3) 0.018(2) 0.029(3) 0.0020(19) 0.002(2) -0.001(2)
N6 0.054(4) 0.021(2) 0.044(3) 0.001(2) 0.020(3) 0.003(2)
N7 0.038(3) 0.022(2) 0.032(3) 0.005(2) -0.002(2) -0.004(2)
N8 0.063(4) 0.026(3) 0.049(4) -0.003(2) 0.023(3) 0.003(3)
N9 0.032(3) 0.025(2) 0.035(3) -0.002(2) -0.003(2) 0.002(2)
N10 0.030(3) 0.029(3) 0.029(3) -0.001(2) -0.005(2) 0.002(2)
N11 0.034(3) 0.031(3) 0.036(3) -0.011(2) 0.002(2) 0.001(2)
N12 0.033(3) 0.041(3) 0.040(3) -0.005(3) 0.003(2) -0.003(2)
Zn1 0.0817(7) 0.0219(3) 0.0347(4) 0.0063(3) -0.0224(4) -0.0122(4)
Zn2 0.0750(6) 0.0188(3) 0.0611(6) -0.0002(3) 0.0372(5) 0.0032(4)
Zn3 0.0390(4) 0.0308(4) 0.0402(4) 0.0080(3) -0.0054(3) -0.0046(3)

loop_
_atom_type_symbol
_atom_type_description
_atom_type_scat_dispersion_real
_atom_type_scat_dispersion_imag
_atom_type_scat_source
C C 0.0033 0.0016 'International Tables Vol C Tables 4.2.6.8 and 6.1.1.4'
H H 0.0000 0.0000 'International Tables Vol C Tables 4.2.6.8 and 6.1.1.4'
N N 0.0061 0.0033 'International Tables Vol C Tables 4.2.6.8 and 6.1.1.4'
Zn Zn 0.2839 1.4301 'International Tables Vol C Tables 4.2.6.8 and 6.1.1.4'
I I -0.4742 1.8119 'International Tables Vol C Tables 4.2.6.8 and 6.1.1.4'

loop_
_geom_angle_atom_site_label_1
_geom_angle_atom_site_label_2
_geom_angle_atom_site_label_3
_geom_angle
_geom_angle_site_symmetry_1
_geom_angle_site_symmetry_3
N1 C1 C2 123.7(7) . .
C3 C2 C1 118.1(7) . .
C2 C3 C4 118.4(6) . .
C2 C3 C30 120.5(6) . 6_565
C4 C3 C30 121.1(6) . 6_565
C5 C4 C3 119.4(7) . .
N1 C5 C4 122.5(7) . .
N2 C6 C7 122.2(6) . .
C6 C7 C8 119.7(6) . .
C7 C8 C9 118.0(6) . .
C7 C8 C11 119.9(5) . .
C9 C8 C11 122.1(6) . .
C10 C9 C8 119.0(6) . .
N2 C10 C9 123.1(6) . .
N5 C11 N3 125.6(5) . .
N5 C11 C8 117.5(5) . .
N3 C11 C8 116.9(5) . .
N4 C12 N3 125.8(5) . .
N4 C12 C19 118.7(5) . .
N3 C12 C19 115.5(5) . .
N5 C13 N4 125.0(5) . .
N5 C13 C14 116.8(5) . .
N4 C13 C14 118.2(5) . .
C15 C14 C18 118.4(6) . .
C15 C14 C13 121.8(5) . .
C18 C14 C13 119.8(5) . .
C16 C15 C14 118.6(6) . .
N7 C16 C15 123.1(6) . .
N7 C17 C18 122.6(6) . .
C17 C18 C14 118.9(6) . .
C20 C19 C23 117.8(6) . .
C20 C19 C12 119.8(6) . .
C23 C19 C12 122.4(6) . .
C19 C20 C21 119.3(6) . .
N6 C21 C20 123.0(7) . .
N6 C22 C23 123.1(6) . .
C22 C23 C19 119.0(6) . .
N8 C24 C25 122.5(7) . .
C24 C25 C26 119.3(6) . .
C25 C26 C27 118.2(6) . .
C25 C26 C29 120.0(6) . .
C27 C26 C29 121.8(6) . .
C28 C27 C26 118.7(7) . .
N8 C28 C27 122.9(7) . .
N11 C29 N9 125.0(6) . .
N11 C29 C26 117.8(5) . .
N9 C29 C26 117.2(6) . .
N9 C30 N10 125.5(5) . .
N9 C30 C3 117.2(6) . 6_566
N10 C30 C3 117.3(6) . 6_566
N10 C31 N11 125.5(6) . .
N10 C31 C32 116.5(6) . .
N11 C31 C32 118.0(5) . .
C33 C32 C34 116.3(7) . .
C33 C32 C31 121.7(6) . .
C34 C32 C31 121.9(6) . .
C32 C33 C35 120.1(6) . 3_455
C36 C34 C32 119.9(7) 3_455 .
N12 C35 C33 123.3(7) . 3_545
N12 C36 C34 122.7(7) . 3_545
C6A C1A C2A 116.7(18) . .
C6A C1A C18A 121.3(16) . .
C2A C1A C18A 122.0(17) . .
C3A C2A C1A 124.0(18) . .
C2A C3A C4A 117.3(19) . .
C5A C4A C3A 121(2) . .
C4A C5A C6A 120.1(18) . .
C1A C6A C5A 120.7(17) . .
C1A C6A C7A 118.4(17) . .
C5A C6A C7A 120.8(17) . .
C12A C7A C8A 119.3(18) . .
C12A C7A C6A 120.7(18) . .
C8A C7A C6A 120.0(18) . .
C9A C8A C7A 120(2) . .
C8A C9A C10A 121(2) . .
C9A C10A C11A 118(2) . .
C12A C11A C10A 119(2) . .
C7A C12A C11A 122.2(18) . .
C7A C12A C13A 118.9(16) . .
C11A C12A C13A 118.7(18) . .
C18A C13A C14A 120.2(17) . .
C18A C13A C12A 120.2(17) . .
C14A C13A C12A 119.6(15) . .
C15A C14A C13A 120.5(17) . .
C14A C15A C16A 120.4(19) . .
C17A C16A C15A 118(2) . .
C16A C17A C18A 123(2) . .
C13A C18A C17A 117.6(18) . .
C13A C18A C1A 120.2(17) . .
C17A C18A C1A 122.1(17) . .
C6B C1B C2B 117.4(18) . .
C6B C1B C18B 119.3(16) . .
C2B C1B C18B 123.2(18) . .
C3B C2B C1B 123.7(19) . .
C4B C3B C2B 117(2) . .
C5B C4B C3B 121(2) . .
C4B C5B C6B 120.7(18) . .
C1B C6B C5B 120.0(16) . .
C1B C6B C7B 119.9(16) . .
C5B C6B C7B 120.1(16) . .
C12B C7B C8B 118.6(16) . .
C12B C7B C6B 121.1(16) . .
C8B C7B C6B 120.3(16) . .
C9B C8B C7B 120.9(19) . .
C8B C9B C10B 121.3(19) . .
C9B C10B C11B 117.7(17) . .
C12B C11B C10B 119.5(18) . .
C7B C12B C11B 121.9(17) . .
C7B C12B C13B 117.3(15) . .
C11B C12B C13B 120.7(16) . .
C18B C13B C14B 120.2(19) . .
C18B C13B C12B 121.5(17) . .
C14B C13B C12B 118.1(17) . .
C15B C14B C13B 117(2) . .
C14B C15B C16B 124(2) . .
C17B C16B C15B 116(2) . .
C16B C17B C18B 122(2) . .
C13B C18B C17B 119(2) . .
C13B C18B C1B 120.8(18) . .
C17B C18B C1B 119.7(19) . .
C6C C1C C2C 118.2(10) . .
C6C C1C C7C 121.8(11) . .
C2C C1C C7C 119.9(10) . .
C3C C2C C1C 120.8(12) . .
C4C C3C C2C 120.2(14) . .
C5C C4C C3C 120.1(14) . .
C4C C5C C6C 121.1(14) . .
C1C C6C C5C 119.5(13) . .
C1C C6C C6C 118.9(7) . 2
C5C C6C C6C 121.5(9) . 2
C8C C7C C7C 117.6(6) . 2
C8C C7C C1C 123.3(9) . .
C7C C7C C1C 119.1(6) 2 .
C9C C8C C7C 122.6(10) . .
C8C C9C C9C 119.7(6) . 2
C6H C1H C2H 96.7(15) . .
C3H C2H C1H 102.9(14) . .
C4H C3H C2H 111.6(17) . .
C3H C4H C5H 114(2) . .
C4H C5H C6H 112(2) . .
C5H C6H C1H 108.0(19) . .
C12H C7H C8H 107.1(18) . .
C7H C8H C9H 108.5(17) . .
C10H C9H C8H 112.3(17) . .
C9H C10H C11H 113.0(18) . .
C10H C11H C12H 114.0(18) . .
C7H C12H C11H 112.6(19) . .
C18H C13H C14H 112.3(13) . .
C13H C14H C15H 108.8(13) . .
C16H C15H C14H 115.7(16) . .
C15H C16H C17H 117.4(16) . .
C16H C17H C18H 118.4(15) . .
C13H C18H C17H 112.4(14) . .
C1 N1 C5 117.7(6) . .
C1 N1 Zn1 119.0(5) . .
C5 N1 Zn1 122.9(5) . .
C10 N2 C6 118.0(5) . .
C10 N2 Zn1 122.6(4) . .
C6 N2 Zn1 119.1(5) . .
C11 N3 C12 114.5(5) . .
C12 N4 C13 114.0(5) . .
C11 N5 C13 114.7(5) . .
C22 N6 C21 117.7(6) . .
C22 N6 Zn2 123.9(4) . .
C21 N6 Zn2 118.3(5) . .
C17 N7 C16 118.4(5) . .
C17 N7 Zn3 122.1(4) . .
C16 N7 Zn3 119.2(4) . .
C28 N8 C24 118.3(6) . .
C28 N8 Zn2 120.2(5) . .
C24 N8 Zn2 121.4(5) . .
C30 N9 C29 114.7(5) . .
C30 N10 C31 114.5(6) . .
C31 N11 C29 114.6(5) . .
C35 N12 C36 117.1(6) . .
C35 N12 Zn3 122.7(5) . .
C36 N12 Zn3 120.0(5) . .
N1 Zn1 N2 99.3(2) . .
N1 Zn1 I2 105.66(19) . .
N2 Zn1 I2 106.47(19) . .
N1 Zn1 I1 109.52(19) . .
N2 Zn1 I1 105.26(19) . .
I2 Zn1 I1 127.20(4) . .
N6 Zn2 N8 103.3(2) . .
N6 Zn2 I4 109.33(17) . .
N8 Zn2 I4 108.04(18) . .
N6 Zn2 I3 107.56(17) . .
N8 Zn2 I3 105.96(18) . .
I4 Zn2 I3 121.17(4) . .
N12 Zn3 N7 102.2(2) . .
N12 Zn3 I5 107.54(16) . .
N7 Zn3 I5 105.86(14) . .
N12 Zn3 I6 107.70(16) . .
N7 Zn3 I6 105.81(16) . .
I5 Zn3 I6 125.37(4) . .

loop_
_geom_bond_atom_site_label_1
_geom_bond_atom_site_label_2
_geom_bond_distance
_geom_bond_site_symmetry_2
C1 N1 1.327(10) .
C1 C2 1.388(10) .
C2 C3 1.384(10) .
C3 C4 1.385(9) .
C3 C30 1.492(8) 6_565
C4 C5 1.377(9) .
C5 N1 1.339(10) .
C6 N2 1.342(8) .
C6 C7 1.371(9) .
C7 C8 1.378(9) .
C8 C9 1.386(8) .
C8 C11 1.490(8) .
C9 C10 1.371(8) .
C10 N2 1.327(8) .
C11 N5 1.330(7) .
C11 N3 1.331(7) .
C12 N4 1.334(8) .
C12 N3 1.335(7) .
C12 C19 1.489(8) .
C13 N5 1.339(7) .
C13 N4 1.351(7) .
C13 C14 1.477(8) .
C14 C15 1.392(8) .
C14 C18 1.396(8) .
C15 C16 1.375(9) .
C16 N7 1.337(8) .
C17 N7 1.335(7) .
C17 C18 1.379(8) .
C19 C20 1.375(9) .
C19 C23 1.391(9) .
C20 C21 1.382(9) .
C21 N6 1.330(9) .
C22 N6 1.328(9) .
C22 C23 1.381(8) .
C24 N8 1.335(9) .
C24 C25 1.379(10) .
C25 C26 1.380(9) .
C26 C27 1.393(9) .
C26 C29 1.477(9) .
C27 C28 1.378(10) .
C28 N8 1.334(10) .
C29 N11 1.338(8) .
C29 N9 1.341(8) .
C30 N9 1.334(8) .
C30 N10 1.335(8) .
C30 C3 1.492(8) 6_566
C31 N10 1.335(7) .
C31 N11 1.338(8) .
C31 C32 1.481(9) .
C32 C33 1.371(9) .
C32 C34 1.391(9) .
C33 C35 1.373(10) 3_455
C34 C36 1.376(11) 3_455
C35 N12 1.323(8) .
C35 C33 1.373(10) 3_545
C36 N12 1.328(10) .
C36 C34 1.376(11) 3_545
C1A C6A 1.39(2) .
C1A C2A 1.41(2) .
C1A C18A 1.46(2) .
C2A C3A 1.39(2) .
C3A C4A 1.40(2) .
C4A C5A 1.38(2) .
C5A C6A 1.42(2) .
C6A C7A 1.51(2) .
C7A C12A 1.36(2) .
C7A C8A 1.41(2) .
C8A C9A 1.37(2) .
C9A C10A 1.40(3) .
C10A C11A 1.43(3) .
C11A C12A 1.38(2) .
C12A C13A 1.53(2) .
C13A C18A 1.36(2) .
C13A C14A 1.43(2) .
C14A C15A 1.35(2) .
C15A C16A 1.41(3) .
C16A C17A 1.36(2) .
C17A C18A 1.41(2) .
C1B C6B 1.39(2) .
C1B C2B 1.40(2) .
C1B C18B 1.47(3) .
C2B C3B 1.40(2) .
C3B C4B 1.40(2) .
C4B C5B 1.38(2) .
C5B C6B 1.42(2) .
C6B C7B 1.50(2) .
C7B C12B 1.37(2) .
C7B C8B 1.40(2) .
C8B C9B 1.36(2) .
C9B C10B 1.40(3) .
C10B C11B 1.42(3) .
C11B C12B 1.38(2) .
C12B C13B 1.53(2) .
C13B C18B 1.35(2) .
C13B C14B 1.45(2) .
C14B C15B 1.34(3) .
C15B C16B 1.42(3) .
C16B C17B 1.36(3) .
C17B C18B 1.40(3) .
C1C C6C 1.390(15) .
C1C C2C 1.411(15) .
C1C C7C 1.456(13) .
C2C C3C 1.401(15) .
C3C C4C 1.37(2) .
C4C C5C 1.36(2) .
C5C C6C 1.423(17) .
C6C C6C 1.51(3) 2
C7C C8C 1.405(13) .
C7C C7C 1.433(19) 2
C8C C9C 1.351(13) .
C9C C9C 1.40(2) 2
C1H C6H 1.541(19) .
C1H C2H 1.644(18) .
C2H C3H 1.636(18) .
C3H C4H 1.403(19) .
C4H C5H 1.43(2) .
C5H C6H 1.51(2) .
C7H C12H 1.49(2) .
C7H C8H 1.58(2) .
C8H C9H 1.61(2) .
C9H C10H 1.411(19) .
C10H C11H 1.44(2) .
C11H C12H 1.51(2) .
C13H C18H 1.461(16) .
C13H C14H 1.573(17) .
C14H C15H 1.614(18) .
C15H C16H 1.377(17) .
C16H C17H 1.431(17) .
C17H C18H 1.498(18) .
I1 Zn1 2.5195(13) .
I2 Zn1 2.5191(13) .
I3 Zn2 2.5457(12) .
I4 Zn2 2.5403(11) .
I5 Zn3 2.5416(10) .
I6 Zn3 2.5426(11) .
N1 Zn1 2.077(5) .
N2 Zn1 2.082(5) .
N6 Zn2 2.077(5) .
N7 Zn3 2.069(5) .
N8 Zn2 2.083(6) .
N12 Zn3 2.061(6) .

loop_
_geom_torsion_atom_site_label_1
_geom_torsion_atom_site_label_2
_geom_torsion_atom_site_label_3
_geom_torsion_atom_site_label_4
_geom_torsion
_geom_torsion_site_symmetry_1
_geom_torsion_site_symmetry_4
N1 C1 C2 C3 1.0(11) . .
C1 C2 C3 C4 -3.2(10) . .
C1 C2 C3 C30 175.8(6) . 6_565
C2 C3 C4 C5 2.4(9) . .
C30 C3 C4 C5 -176.6(6) 6_565 .
C3 C4 C5 N1 0.8(10) . .
N2 C6 C7 C8 -0.8(15) . .
C6 C7 C8 C9 -0.3(12) . .
C6 C7 C8 C11 179.2(8) . .
C7 C8 C9 C10 1.1(11) . .
C11 C8 C9 C10 -178.5(6) . .
C8 C9 C10 N2 -0.8(11) . .
C7 C8 C11 N5 -178.8(7) . .
C9 C8 C11 N5 0.7(10) . .
C7 C8 C11 N3 1.1(10) . .
C9 C8 C11 N3 -179.3(6) . .
N5 C13 C14 C15 -178.2(6) . .
N4 C13 C14 C15 0.8(9) . .
N5 C13 C14 C18 0.0(9) . .
N4 C13 C14 C18 179.0(6) . .
C18 C14 C15 C16 -2.2(10) . .
C13 C14 C15 C16 176.1(6) . .
C14 C15 C16 N7 1.1(11) . .
N7 C17 C18 C14 -0.3(10) . .
C15 C14 C18 C17 1.8(10) . .
C13 C14 C18 C17 -176.5(6) . .
N4 C12 C19 C20 -177.9(6) . .
N3 C12 C19 C20 3.3(9) . .
N4 C12 C19 C23 3.5(10) . .
N3 C12 C19 C23 -175.3(6) . .
C23 C19 C20 C21 0.2(11) . .
C12 C19 C20 C21 -178.4(7) . .
C19 C20 C21 N6 0.3(12) . .
N6 C22 C23 C19 1.3(11) . .
C20 C19 C23 C22 -1.0(10) . .
C12 C19 C23 C22 177.6(6) . .
N8 C24 C25 C26 2.1(10) . .
C24 C25 C26 C27 -1.2(10) . .
C24 C25 C26 C29 178.7(6) . .
C25 C26 C27 C28 -0.9(11) . .
C29 C26 C27 C28 179.2(7) . .
C26 C27 C28 N8 2.3(12) . .
C25 C26 C29 N11 -158.0(6) . .
C27 C26 C29 N11 21.9(9) . .
C25 C26 C29 N9 23.0(9) . .
C27 C26 C29 N9 -157.1(6) . .
N10 C31 C32 C33 -1.1(9) . .
N11 C31 C32 C33 -177.9(6) . .
N10 C31 C32 C34 -177.6(7) . .
N11 C31 C32 C34 5.6(10) . .
C34 C32 C33 C35 -5.8(11) . 3_455
C31 C32 C33 C35 177.5(7) . 3_455
C33 C32 C34 C36 5.5(13) . 3_455
C31 C32 C34 C36 -177.8(8) . 3_455
C6A C1A C2A C3A 2.3(12) . .
C18A C1A C2A C3A 179.9(10) . .
C1A C2A C3A C4A -5.3(17) . .
C2A C3A C4A C5A 7(3) . .
C3A C4A C5A C6A -5(4) . .
C2A C1A C6A C5A -1(2) . .
C18A C1A C6A C5A -178.2(16) . .
C2A C1A C6A C7A -178(2) . .
C18A C1A C6A C7A 5(3) . .
C4A C5A C6A C1A 2(3) . .
C4A C5A C6A C7A 179(3) . .
C1A C6A C7A C12A 1(5) . .
C5A C6A C7A C12A -177(3) . .
C1A C6A C7A C8A -179(3) . .
C5A C6A C7A C8A 4(5) . .
C12A C7A C8A C9A 0(6) . .
C6A C7A C8A C9A 180(3) . .
C7A C8A C9A C10A -2(4) . .
C8A C9A C10A C11A 4(4) . .
C9A C10A C11A C12A -3(4) . .
C8A C7A C12A C11A 1(6) . .
C6A C7A C12A C11A -179(3) . .
C8A C7A C12A C13A 175(3) . .
C6A C7A C12A C13A -5(5) . .
C10A C11A C12A C7A 1(5) . .
C10A C11A C12A C13A -174(2) . .
C7A C12A C13A C18A 3(4) . .
C11A C12A C13A C18A 178(2) . .
C7A C12A C13A C14A -176(3) . .
C11A C12A C13A C14A -2(3) . .
C18A C13A C14A C15A -4(3) . .
C12A C13A C14A C15A 175.7(18) . .
C13A C14A C15A C16A 3(3) . .
C14A C15A C16A C17A -1(3) . .
C15A C16A C17A C18A 0(3) . .
C14A C13A C18A C17A 3(3) . .
C12A C13A C18A C17A -176.8(17) . .
C14A C13A C18A C1A -178.7(14) . .
C12A C13A C18A C1A 2(3) . .
C16A C17A C18A C13A -1(3) . .
C16A C17A C18A C1A -179.6(18) . .
C6A C1A C18A C13A -6(2) . .
C2A C1A C18A C13A 176.8(13) . .
C6A C1A C18A C17A 172.7(17) . .
C2A C1A C18A C17A -5(2) . .
C6B C1B C2B C3B 0(3) . .
C18B C1B C2B C3B -177(3) . .
C1B C2B C3B C4B 2(4) . .
C2B C3B C4B C5B -4(4) . .
C3B C4B C5B C6B 4(4) . .
C2B C1B C6B C5B 0(3) . .
C18B C1B C6B C5B 177(3) . .
C2B C1B C6B C7B 179.9(18) . .
C18B C1B C6B C7B -3(4) . .
C4B C5B C6B C1B -2(3) . .
C4B C5B C6B C7B 178(2) . .
C1B C6B C7B C12B 3(3) . .
C5B C6B C7B C12B -177.5(16) . .
C1B C6B C7B C8B -177.6(18) . .
C5B C6B C7B C8B 2(3) . .
C12B C7B C8B C9B -2(3) . .
C6B C7B C8B C9B 178.6(17) . .
C7B C8B C9B C10B 1(3) . .
C8B C9B C10B C11B -1(3) . .
C9B C10B C11B C12B 2(3) . .
C8B C7B C12B C11B 2(3) . .
C6B C7B C12B C11B -177.9(16) . .
C8B C7B C12B C13B 179.6(17) . .
C6B C7B C12B C13B -1(3) . .
C10B C11B C12B C7B -2(3) . .
C10B C11B C12B C13B -179.4(19) . .
C7B C12B C13B C18B -1(4) . .
C11B C12B C13B C18B 176(3) . .
C7B C12B C13B C14B 174(2) . .
C11B C12B C13B C14B -8(3) . .
C18B C13B C14B C15B -5(5) . .
C12B C13B C14B C15B -180(2) . .
C13B C14B C15B C16B 5(4) . .
C14B C15B C16B C17B -4(4) . .
C15B C16B C17B C18B 3(5) . .
C14B C13B C18B C17B 4(6) . .
C12B C13B C18B C17B 179(3) . .
C14B C13B C18B C1B -175(3) . .
C12B C13B C18B C1B 0(6) . .
C16B C17B C18B C13B -3(7) . .
C16B C17B C18B C1B 176(3) . .
C6B C1B C18B C13B 2(6) . .
C2B C1B C18B C13B 179(3) . .
C6B C1B C18B C17B -176(4) . .
C2B C1B C18B C17B 0(6) . .
C6C C1C C2C C3C 0.2(15) . .
C7C C1C C2C C3C 177.5(9) . .
C1C C2C C3C C4C 1.0(17) . .
C2C C3C C4C C5C 0(2) . .
C3C C4C C5C C6C -1(3) . .
C2C C1C C6C C5C -1.9(18) . .
C7C C1C C6C C5C -179.2(12) . .
C2C C1C C6C C6C 179.0(13) . 2
C7C C1C C6C C6C 2(2) . 2
C4C C5C C6C C1C 3(2) . .
C4C C5C C6C C6C -178.4(17) . 2
C6C C1C C7C C8C -176.2(11) . .
C2C C1C C7C C8C 6.6(15) . .
C6C C1C C7C C7C 3.0(16) . 2
C2C C1C C7C C7C -174.2(10) . 2
C7C C7C C8C C9C 4.8(18) 2 .
C1C C7C C8C C9C -176.0(11) . .
C7C C8C C9C C9C 0(2) . 2
C6H C1H C2H C3H 69.3(18) . .
C1H C2H C3H C4H -63(2) . .
C2H C3H C4H C5H 53(3) . .
C3H C4H C5H C6H -53(3) . .
C4H C5H C6H C1H 67(3) . .
C2H C1H C6H C5H -74(2) . .
C12H C7H C8H C9H 55(3) . .
C7H C8H C9H C10H -56(3) . .
C8H C9H C10H C11H 54(3) . .
C9H C10H C11H C12H -54(3) . .
C8H C7H C12H C11H -57(3) . .
C10H C11H C12H C7H 56(3) . .
C18H C13H C14H C15H 50(2) . .
C13H C14H C15H C16H -45(2) . .
C14H C15H C16H C17H 41(3) . .
C15H C16H C17H C18H -41(3) . .
C14H C13H C18H C17H -51(2) . .
C16H C17H C18H C13H 46(2) . .
C2 C1 N1 C5 2.2(11) . .
C2 C1 N1 Zn1 -170.3(6) . .
C4 C5 N1 C1 -3.1(10) . .
C4 C5 N1 Zn1 169.1(5) . .
C9 C10 N2 C6 -0.3(12) . .
C9 C10 N2 Zn1 -174.1(6) . .
C7 C6 N2 C10 1.2(14) . .
C7 C6 N2 Zn1 175.2(7) . .
N5 C11 N3 C12 4.1(9) . .
C8 C11 N3 C12 -175.8(6) . .
N4 C12 N3 C11 -5.8(9) . .
C19 C12 N3 C11 172.9(5) . .
N3 C12 N4 C13 2.4(9) . .
C19 C12 N4 C13 -176.2(6) . .
N5 C13 N4 C12 3.1(9) . .
C14 C13 N4 C12 -175.8(6) . .
N3 C11 N5 C13 0.6(9) . .
C8 C11 N5 C13 -179.5(5) . .
N4 C13 N5 C11 -4.5(9) . .
C14 C13 N5 C11 174.4(5) . .
C23 C22 N6 C21 -0.8(11) . .
C23 C22 N6 Zn2 179.4(5) . .
C20 C21 N6 C22 -0.1(11) . .
C20 C21 N6 Zn2 179.8(6) . .
C18 C17 N7 C16 -0.8(10) . .
C18 C17 N7 Zn3 172.0(5) . .
C15 C16 N7 C17 0.4(11) . .
C15 C16 N7 Zn3 -172.7(6) . .
C27 C28 N8 C24 -1.5(11) . .
C27 C28 N8 Zn2 -176.5(6) . .
C25 C24 N8 C28 -0.8(10) . .
C25 C24 N8 Zn2 174.2(5) . .
N10 C30 N9 C29 3.2(9) . .
C3 C30 N9 C29 -177.0(5) 6_566 .
N11 C29 N9 C30 1.4(9) . .
C26 C29 N9 C30 -179.7(5) . .
N9 C30 N10 C31 -4.6(8) . .
C3 C30 N10 C31 175.6(5) 6_566 .
N11 C31 N10 C30 1.6(9) . .
C32 C31 N10 C30 -174.9(5) . .
N10 C31 N11 C29 2.3(9) . .
C32 C31 N11 C29 178.8(5) . .
N9 C29 N11 C31 -3.9(9) . .
C26 C29 N11 C31 177.2(5) . .
C33 C35 N12 C36 5.8(12) 3_545 .
C33 C35 N12 Zn3 -169.9(6) 3_545 .
C34 C36 N12 C35 -6.1(14) 3_545 .
C34 C36 N12 Zn3 169.8(8) 3_545 .
C1 N1 Zn1 N2 81.3(5) . .
C5 N1 Zn1 N2 -90.8(5) . .
C1 N1 Zn1 I2 -28.8(5) . .
C5 N1 Zn1 I2 159.1(5) . .
C1 N1 Zn1 I1 -168.7(5) . .
C5 N1 Zn1 I1 19.2(5) . .
C10 N2 Zn1 N1 -148.1(6) . .
C6 N2 Zn1 N1 38.2(7) . .
C10 N2 Zn1 I2 -38.6(6) . .
C6 N2 Zn1 I2 147.7(6) . .
C10 N2 Zn1 I1 98.7(6) . .
C6 N2 Zn1 I1 -75.1(7) . .
C22 N6 Zn2 N8 -92.0(6) . .
C21 N6 Zn2 N8 88.2(6) . .
C22 N6 Zn2 I4 22.9(6) . .
C21 N6 Zn2 I4 -157.0(5) . .
C22 N6 Zn2 I3 156.2(5) . .
C21 N6 Zn2 I3 -23.6(6) . .
C28 N8 Zn2 N6 -67.4(6) . .
C24 N8 Zn2 N6 117.7(5) . .
C28 N8 Zn2 I4 176.8(5) . .
C24 N8 Zn2 I4 1.9(6) . .
C28 N8 Zn2 I3 45.5(6) . .
C24 N8 Zn2 I3 -129.3(5) . .
C35 N12 Zn3 N7 89.3(6) . .
C36 N12 Zn3 N7 -86.3(7) . .
C35 N12 Zn3 I5 -159.5(5) . .
C36 N12 Zn3 I5 24.9(7) . .
C35 N12 Zn3 I6 -21.9(6) . .
C36 N12 Zn3 I6 162.5(6) . .
C17 N7 Zn3 N12 132.9(5) . .
C16 N7 Zn3 N12 -54.3(6) . .
C17 N7 Zn3 I5 20.4(5) . .
C16 N7 Zn3 I5 -166.8(5) . .
C17 N7 Zn3 I6 -114.5(5) . .
C16 N7 Zn3 I6 58.3(5) . .
